data_4065761
loop_
_publ_author_name
'Leung, Wing-Por'
'Kan, Kwok-Wai'
'Mak, Thomas C. W.'

_publ_section_title
;
 Synthesis of Heavier Group 14 Metal Compounds from
 2,6-Lutidylbis(phosphoranosulfide)
;
_journal_issue 8
_journal_name_full Organometallics
_journal_page_first 1890
_journal_paper_doi 10.1021/om1001167
_journal_volume 29
_journal_year 2010
_chemical_formula_sum 'C42 H74 N2 O P4 Pb2 S4'
_chemical_formula_weight 1289.53
_chemical_name_systematic
; 
 ? 
;
_space_group_IT_number 2
_symmetry_cell_setting triclinic
_symmetry_space_group_name_Hall '-P 1'
_symmetry_space_group_name_H-M 'P -1'
_atom_sites_solution_hydrogens geom
_atom_sites_solution_primary direct
_atom_sites_solution_secondary difmap
_audit_creation_method SHELXL-97
_cell_angle_alpha 78.485(5)
_cell_angle_beta 85.666(5)
_cell_angle_gamma 85.908(6)
_cell_formula_units_Z 2
_cell_length_a 10.533(3)
_cell_length_b 15.395(4)
_cell_length_c 16.602(4)
_cell_measurement_reflns_used 953
_cell_measurement_temperature 293(2)
_cell_measurement_theta_max 0.00
_cell_measurement_theta_min 0.00
_cell_volume 2626.0(12)
_computing_cell_refinement 'BRUKER SMART CCD DIFFRACTOMETER'
_computing_data_collection 'BRUKER SMART CCD DIFFRACTOMETER'
_computing_data_reduction 'BRUKER SMART CCD DIFFRACTOMETER'
_computing_molecular_graphics 'SIEMENS SHELXTL'
_computing_publication_material 'SIEMENS SHELXTL'
_computing_structure_refinement 'SHELXL-97 (Sheldrick, 1997)'
_computing_structure_solution 'SHELXS-97 (Sheldrick, 1990)'
_diffrn_ambient_temperature 293(2)
_diffrn_measured_fraction_theta_full 0.995
_diffrn_measured_fraction_theta_max 0.995
_diffrn_measurement_device_type 'BRUKER SMART CCD DIFFRACTOMETER'
_diffrn_measurement_method 'OMEGA SCAN'
_diffrn_radiation_monochromator graphite
_diffrn_radiation_source 'fine-focus sealed tube'
_diffrn_radiation_type MoK\a
_diffrn_radiation_wavelength 0.71073
_diffrn_reflns_av_R_equivalents 0.0353
_diffrn_reflns_av_sigmaI/netI 0.0613
_diffrn_reflns_limit_h_max 12
_diffrn_reflns_limit_h_min -12
_diffrn_reflns_limit_k_max 18
_diffrn_reflns_limit_k_min -11
_diffrn_reflns_limit_l_max 19
_diffrn_reflns_limit_l_min -19
_diffrn_reflns_number 14225
_diffrn_reflns_theta_full 25.00
_diffrn_reflns_theta_max 25.00
_diffrn_reflns_theta_min 1.35
_exptl_absorpt_coefficient_mu 6.715
_exptl_absorpt_correction_T_max 1.0000
_exptl_absorpt_correction_T_min 0.276434
_exptl_absorpt_correction_type SADABS
_exptl_crystal_colour Red
_exptl_crystal_density_diffrn 1.631
_exptl_crystal_density_meas 0
_exptl_crystal_density_method 'not measured'
_exptl_crystal_description Block
_exptl_crystal_F_000 1272
_exptl_crystal_size_max 1.50
_exptl_crystal_size_mid 0.50
_exptl_crystal_size_min 0.30
_refine_diff_density_max 2.329
_refine_diff_density_min -3.121
_refine_diff_density_rms 0.159
_refine_ls_extinction_method none
_refine_ls_goodness_of_fit_ref 1.027
_refine_ls_hydrogen_treatment riding
_refine_ls_matrix_type full
_refine_ls_number_parameters 496
_refine_ls_number_reflns 9222
_refine_ls_number_restraints 5
_refine_ls_restrained_S_all 1.028
_refine_ls_R_factor_all 0.0561
_refine_ls_R_factor_gt 0.0428
_refine_ls_shift/su_max 0.031
_refine_ls_shift/su_mean 0.002
_refine_ls_structure_factor_coef Fsqd
_refine_ls_weighting_details 'calc w=1/[\s^2^(Fo^2^)+(0.0703P)^2^+0.0000P] where P=(Fo^2^+2Fc^2^)/3'
_refine_ls_weighting_scheme calc
_refine_ls_wR_factor_gt 0.1113
_refine_ls_wR_factor_ref 0.1198
_reflns_number_gt 7351
_reflns_number_total 9222
_reflns_threshold_expression >2sigma(I)
_cod_data_source_file om1001167_si_001.cif
_cod_data_source_block kkw69
_cod_depositor_comments
;
The following automatic conversions were performed:

'_symmetry_cell_setting' value 'Triclinic' changed to 'triclinic'
according to /home/saulius/struct/CIF-dictionaries/cif_core.dic
dictionary named 'cif_core.dic' version 2.4.1 from 2010-06-29.

Automatic conversion script
Id: cif_fix_values 1715 2011-07-08 13:25:40Z adriana 
;
_cod_original_sg_symbol_H-M P-1
_cod_database_code 4065761

loop_
_symmetry_equiv_pos_as_xyz
'x, y, z'
'-x, -y, -z'

loop_
_atom_site_label
_atom_site_type_symbol
_atom_site_fract_x
_atom_site_fract_y
_atom_site_fract_z
_atom_site_U_iso_or_equiv
_atom_site_adp_type
_atom_site_occupancy
_atom_site_symmetry_multiplicity
_atom_site_calc_flag
_atom_site_refinement_flags
Pb1 Pb 0.47081(2) 0.155028(17) 0.306066(15) 0.03362(10) Uani 1 1 d .
Pb2 Pb 0.48090(2) 0.376970(17) 0.295660(16) 0.03599(10) Uani 1 1 d .
P1 P 0.50061(18) 0.26584(13) 0.48096(11) 0.0382(4) Uani 1 1 d .
P2 P 0.11961(19) 0.04797(14) 0.25197(12) 0.0423(5) Uani 1 1 d .
P3 P 0.63744(17) 0.25973(14) 0.14476(12) 0.0424(5) Uani 1 1 d .
P4 P 0.0856(2) 0.56927(14) 0.22189(12) 0.0471(5) Uani 1 1 d .
S1 S 0.66429(19) 0.31613(16) 0.42942(13) 0.0540(5) Uani 1 1 d .
S2 S 0.2977(2) 0.00381(19) 0.2506(2) 0.0802(8) Uani 1 1 d .
S3 S 0.74354(19) 0.18396(18) 0.22862(14) 0.0638(7) Uani 1 1 d .
S4 S 0.0181(2) 0.61948(17) 0.11553(15) 0.0654(6) Uani 1 1 d .
N1 N 0.2423(5) 0.2078(4) 0.3387(3) 0.0325(13) Uani 1 1 d .
N2 N 0.2979(5) 0.3659(4) 0.2062(3) 0.0295(12) Uani 1 1 d .
C1 C 0.2728(6) 0.2435(5) 0.4032(4) 0.0335(15) Uani 1 1 d .
C2 C 0.1739(7) 0.2645(5) 0.4590(5) 0.0478(19) Uani 1 1 d .
H2A H 0.1930 0.2836 0.5061 0.057 Uiso 1 1 calc R
C3 C 0.0488(8) 0.2570(6) 0.4441(5) 0.059(2) Uani 1 1 d .
H3A H -0.0167 0.2720 0.4806 0.071 Uiso 1 1 calc R
C4 C 0.0204(7) 0.2264(6) 0.3734(5) 0.050(2) Uani 1 1 d .
H4A H -0.0635 0.2240 0.3606 0.059 Uiso 1 1 calc R
C5 C 0.1196(6) 0.2005(5) 0.3241(4) 0.0373(16) Uani 1 1 d .
C6 C 0.4069(6) 0.2571(4) 0.4013(4) 0.0309(14) Uani 1 1 d .
C7 C 0.5324(9) 0.1572(6) 0.5503(5) 0.055(2) Uani 1 1 d .
H7A H 0.5736 0.1689 0.5978 0.066 Uiso 1 1 calc R
C8 C 0.4060(11) 0.1138(7) 0.5834(6) 0.078(3) Uani 1 1 d .
H8A H 0.4242 0.0579 0.6192 0.117 Uiso 1 1 calc R
H8B H 0.3608 0.1043 0.5380 0.117 Uiso 1 1 calc R
H8C H 0.3545 0.1522 0.6133 0.117 Uiso 1 1 calc R
C9 C 0.6218(10) 0.0944(6) 0.5108(6) 0.073(3) Uani 1 1 d .
H9A H 0.6350 0.0397 0.5494 0.110 Uiso 1 1 calc R
H9B H 0.7020 0.1208 0.4947 0.110 Uiso 1 1 calc R
H9C H 0.5851 0.0828 0.4630 0.110 Uiso 1 1 calc R
C10 C 0.4246(8) 0.3366(5) 0.5507(5) 0.0462(19) Uani 1 1 d .
H10A H 0.3511 0.3065 0.5805 0.055 Uiso 1 1 calc R
C11 C 0.5156(10) 0.3505(6) 0.6144(5) 0.065(3) Uani 1 1 d .
H11A H 0.4728 0.3874 0.6496 0.097 Uiso 1 1 calc R
H11B H 0.5893 0.3789 0.5866 0.097 Uiso 1 1 calc R
H11C H 0.5414 0.2941 0.6470 0.097 Uiso 1 1 calc R
C12 C 0.3759(8) 0.4240(5) 0.5003(5) 0.054(2) Uani 1 1 d .
H12A H 0.3358 0.4607 0.5365 0.081 Uiso 1 1 calc R
H12B H 0.3151 0.4131 0.4638 0.081 Uiso 1 1 calc R
H12C H 0.4460 0.4536 0.4688 0.081 Uiso 1 1 calc R
C13 C 0.0982(7) 0.1664(5) 0.2483(4) 0.0397(17) Uani 1 1 d .
H13A H 0.1553 0.1955 0.2041 0.048 Uiso 1 1 calc R
H13B H 0.0119 0.1851 0.2332 0.048 Uiso 1 1 calc R
C14 C 0.0373(14) -0.0055(8) 0.3506(10) 0.115(5) Uani 1 1 d .
H14A H 0.0648 0.0202 0.3955 0.138 Uiso 1 1 calc R
C15 C 0.076(2) -0.1065(12) 0.3667(12) 0.211(11) Uani 1 1 d .
H15A H 0.0348 -0.1350 0.4176 0.316 Uiso 1 1 calc R
H15B H 0.1671 -0.1149 0.3701 0.316 Uiso 1 1 calc R
H15C H 0.0512 -0.1318 0.3224 0.316 Uiso 1 1 calc R
C16 C -0.0924(15) 0.0011(14) 0.3519(10) 0.186(10) Uani 1 1 d .
H16A H -0.1269 -0.0282 0.4047 0.278 Uiso 1 1 calc R
H16B H -0.1201 -0.0263 0.3097 0.278 Uiso 1 1 calc R
H16C H -0.1216 0.0626 0.3422 0.278 Uiso 1 1 calc R
C17 C 0.0407(9) 0.0351(6) 0.1609(5) 0.062(2) Uani 1 1 d .
H17A H -0.0503 0.0518 0.1687 0.074 Uiso 1 1 calc R
C18 C 0.0543(14) -0.0608(9) 0.1496(9) 0.135(6) Uani 1 1 d .
H18A H 0.0121 -0.0661 0.1017 0.203 Uiso 1 1 calc R
H18B H 0.0163 -0.0984 0.1973 0.203 Uiso 1 1 calc R
H18C H 0.1431 -0.0786 0.1429 0.203 Uiso 1 1 calc R
C19 C 0.0950(12) 0.0958(9) 0.0844(6) 0.104(4) Uani 1 1 d .
H19A H 0.0520 0.0886 0.0374 0.156 Uiso 1 1 calc R
H19B H 0.1845 0.0808 0.0762 0.156 Uiso 1 1 calc R
H19C H 0.0830 0.1564 0.0912 0.156 Uiso 1 1 calc R
C20 C 0.3743(6) 0.3209(4) 0.1576(4) 0.0313(15) Uani 1 1 d .
C21 C 0.3304(7) 0.3153(5) 0.0810(4) 0.0404(17) Uani 1 1 d .
H21A H 0.3807 0.2844 0.0463 0.049 Uiso 1 1 calc R
C22 C 0.2163(7) 0.3542(5) 0.0565(5) 0.0432(18) Uani 1 1 d .
H22A H 0.1901 0.3518 0.0048 0.052 Uiso 1 1 calc R
C23 C 0.1404(7) 0.3967(5) 0.1083(5) 0.0473(19) Uani 1 1 d .
H23A H 0.0603 0.4213 0.0935 0.057 Uiso 1 1 calc R
C24 C 0.1835(6) 0.4027(4) 0.1817(4) 0.0336(15) Uani 1 1 d .
C25 C 0.4897(6) 0.2820(4) 0.1956(4) 0.0334(15) Uani 1 1 d .
C26 C 0.7145(8) 0.3631(6) 0.0955(6) 0.065(3) Uani 1 1 d .
H26A H 0.7793 0.3480 0.0542 0.078 Uiso 1 1 calc R
C27 C 0.7817(10) 0.4011(9) 0.1568(8) 0.101(4) Uani 1 1 d .
H27A H 0.8205 0.4545 0.1292 0.151 Uiso 1 1 calc R
H27B H 0.8463 0.3585 0.1806 0.151 Uiso 1 1 calc R
H27C H 0.7210 0.4143 0.1994 0.151 Uiso 1 1 calc R
C28 C 0.6201(11) 0.4306(7) 0.0512(7) 0.088(4) Uani 1 1 d .
H28A H 0.6627 0.4832 0.0259 0.132 Uiso 1 1 calc R
H28B H 0.5535 0.4452 0.0899 0.132 Uiso 1 1 calc R
H28C H 0.5839 0.4065 0.0097 0.132 Uiso 1 1 calc R
C29 C 0.6259(8) 0.2025(6) 0.0597(5) 0.054(2) Uani 1 1 d .
H29A H 0.5836 0.2444 0.0161 0.065 Uiso 1 1 calc R
C30 C 0.7570(10) 0.1741(8) 0.0229(6) 0.087(4) Uani 1 1 d .
H30A H 0.7456 0.1447 -0.0216 0.131 Uiso 1 1 calc R
H30B H 0.8022 0.1343 0.0647 0.131 Uiso 1 1 calc R
H30C H 0.8050 0.2256 0.0028 0.131 Uiso 1 1 calc R
C31 C 0.5415(11) 0.1221(7) 0.0862(6) 0.074(3) Uani 1 1 d .
H31A H 0.5363 0.0933 0.0404 0.111 Uiso 1 1 calc R
H31B H 0.4576 0.1422 0.1038 0.111 Uiso 1 1 calc R
H31C H 0.5784 0.0809 0.1308 0.111 Uiso 1 1 calc R
C32 C 0.1064(7) 0.4466(5) 0.2439(5) 0.0455(19) Uani 1 1 d .
H32A H 0.1457 0.4286 0.2961 0.055 Uiso 1 1 calc R
H32B H 0.0223 0.4233 0.2512 0.055 Uiso 1 1 calc R
C33 C -0.0218(12) 0.5915(8) 0.3088(6) 0.097(5) Uani 1 1 d .
H33A H -0.0355 0.6562 0.3001 0.117 Uiso 1 1 calc R
C34 C -0.1526(12) 0.5563(11) 0.3058(9) 0.145(7) Uani 1 1 d .
H34A H -0.2069 0.5691 0.3516 0.218 Uiso 1 1 calc R
H34B H -0.1439 0.4933 0.3088 0.218 Uiso 1 1 calc R
H34C H -0.1893 0.5844 0.2553 0.218 Uiso 1 1 calc R
C35 C 0.0342(17) 0.5631(10) 0.3930(7) 0.138(6) Uani 1 1 d .
H35A H -0.0276 0.5765 0.4350 0.207 Uiso 1 1 calc R
H35B H 0.1093 0.5946 0.3939 0.207 Uiso 1 1 calc R
H35C H 0.0560 0.5004 0.4031 0.207 Uiso 1 1 calc R
C36 C 0.2403(9) 0.6124(6) 0.2334(6) 0.065(3) Uani 1 1 d .
H36A H 0.2752 0.5794 0.2845 0.078 Uiso 1 1 calc R
C37 C 0.2223(13) 0.7121(7) 0.2382(9) 0.111(5) Uani 1 1 d .
H37A H 0.3032 0.7340 0.2446 0.167 Uiso 1 1 calc R
H37B H 0.1647 0.7191 0.2844 0.167 Uiso 1 1 calc R
H37C H 0.1878 0.7448 0.1884 0.167 Uiso 1 1 calc R
C38 C 0.3311(9) 0.6014(7) 0.1635(8) 0.085(4) Uani 1 1 d .
H38A H 0.4110 0.6244 0.1706 0.128 Uiso 1 1 calc R
H38B H 0.2975 0.6332 0.1131 0.128 Uiso 1 1 calc R
H38C H 0.3440 0.5396 0.1613 0.128 Uiso 1 1 calc R
C39 C 0.441(2) 0.1320(14) -0.1521(19) 0.251(16) Uani 1 1 d D
H39A H 0.4833 0.0842 -0.1147 0.301 Uiso 1 1 calc R
H39B H 0.4831 0.1377 -0.2067 0.301 Uiso 1 1 calc R
C40 C 0.299(3) 0.1190(16) -0.153(2) 0.288(18) Uani 1 1 d D
H40A H 0.2531 0.1183 -0.0999 0.345 Uiso 1 1 calc R
H40B H 0.2810 0.0684 -0.1757 0.345 Uiso 1 1 calc R
C41 C 0.286(3) 0.2082(16) -0.2130(14) 0.259(15) Uani 1 1 d D
H41A H 0.3540 0.2189 -0.2559 0.310 Uiso 1 1 calc R
H41B H 0.2024 0.2227 -0.2346 0.310 Uiso 1 1 calc R
C42 C 0.306(2) 0.2431(19) -0.1357(18) 0.263(17) Uani 1 1 d D
H42A H 0.2935 0.3073 -0.1448 0.316 Uiso 1 1 calc R
H42B H 0.2489 0.2170 -0.0898 0.316 Uiso 1 1 calc R
O1 O 0.4341(18) 0.2143(12) -0.1229(15) 0.273(10) Uani 1 1 d D

loop_
_atom_site_aniso_label
_atom_site_aniso_U_11
_atom_site_aniso_U_22
_atom_site_aniso_U_33
_atom_site_aniso_U_23
_atom_site_aniso_U_13
_atom_site_aniso_U_12
Pb1 0.03591(16) 0.03536(17) 0.03095(16) -0.00758(11) -0.00758(11) -0.00236(11)
Pb2 0.03894(17) 0.03692(17) 0.03448(16) -0.00758(12) -0.00756(11) -0.01119(12)
P1 0.0435(10) 0.0431(11) 0.0323(10) -0.0113(8) -0.0116(8) -0.0118(9)
P2 0.0449(11) 0.0494(12) 0.0400(10) -0.0211(9) -0.0057(9) -0.0141(9)
P3 0.0303(9) 0.0554(13) 0.0379(10) -0.0028(9) 0.0011(8) 0.0014(9)
P4 0.0498(12) 0.0503(13) 0.0400(11) -0.0102(9) -0.0040(9) 0.0110(10)
S1 0.0388(10) 0.0758(15) 0.0511(12) -0.0132(11) -0.0110(9) -0.0171(10)
S2 0.0628(15) 0.0774(18) 0.115(2) -0.0484(17) -0.0369(15) 0.0120(13)
S3 0.0320(10) 0.0966(19) 0.0559(13) -0.0023(12) -0.0081(9) 0.0143(11)
S4 0.0655(14) 0.0698(16) 0.0577(13) -0.0021(12) -0.0227(11) 0.0090(12)
N1 0.029(3) 0.039(3) 0.032(3) -0.010(2) -0.002(2) -0.015(2)
N2 0.026(3) 0.036(3) 0.028(3) -0.009(2) -0.006(2) -0.002(2)
C1 0.035(4) 0.038(4) 0.030(3) -0.006(3) -0.006(3) -0.012(3)
C2 0.043(4) 0.063(5) 0.047(4) -0.031(4) 0.006(4) -0.016(4)
C3 0.044(5) 0.081(6) 0.066(6) -0.047(5) 0.020(4) -0.019(4)
C4 0.032(4) 0.070(6) 0.056(5) -0.034(4) 0.001(4) -0.011(4)
C5 0.029(4) 0.043(4) 0.045(4) -0.019(3) -0.003(3) -0.010(3)
C6 0.034(3) 0.035(4) 0.028(3) -0.011(3) -0.005(3) -0.015(3)
C7 0.079(6) 0.051(5) 0.036(4) -0.003(4) -0.021(4) -0.003(4)
C8 0.101(8) 0.054(6) 0.073(7) 0.007(5) 0.000(6) -0.023(6)
C9 0.107(8) 0.061(6) 0.052(5) -0.013(5) -0.022(5) 0.019(6)
C10 0.060(5) 0.051(5) 0.036(4) -0.024(4) -0.003(4) -0.016(4)
C11 0.091(7) 0.067(6) 0.048(5) -0.029(4) -0.020(5) -0.023(5)
C12 0.061(5) 0.054(5) 0.053(5) -0.022(4) 0.002(4) -0.017(4)
C13 0.037(4) 0.046(4) 0.040(4) -0.013(3) -0.012(3) -0.009(3)
C14 0.117(11) 0.056(7) 0.167(14) -0.023(8) 0.060(10) -0.043(7)
C15 0.30(3) 0.132(16) 0.180(19) -0.005(14) 0.069(19) -0.036(17)
C16 0.103(12) 0.28(3) 0.119(13) 0.084(15) -0.004(10) -0.005(14)
C17 0.056(5) 0.087(7) 0.059(5) -0.044(5) -0.015(4) -0.012(5)
C18 0.145(12) 0.146(13) 0.160(14) -0.129(12) -0.067(11) 0.024(10)
C19 0.108(9) 0.173(13) 0.042(5) -0.035(7) -0.021(6) -0.029(9)
C20 0.029(3) 0.031(4) 0.034(4) -0.008(3) 0.001(3) -0.005(3)
C21 0.046(4) 0.046(4) 0.033(4) -0.017(3) -0.007(3) -0.001(3)
C22 0.040(4) 0.056(5) 0.038(4) -0.014(4) -0.018(3) 0.002(4)
C23 0.030(4) 0.063(5) 0.051(5) -0.013(4) -0.018(3) 0.000(4)
C24 0.033(4) 0.034(4) 0.034(4) -0.006(3) -0.001(3) -0.006(3)
C25 0.036(4) 0.034(4) 0.029(3) -0.005(3) 0.000(3) -0.003(3)
C26 0.053(5) 0.066(6) 0.071(6) -0.007(5) 0.022(5) -0.014(5)
C27 0.059(6) 0.119(10) 0.133(11) -0.032(9) 0.007(7) -0.044(7)
C28 0.089(8) 0.066(7) 0.094(8) 0.016(6) 0.023(6) -0.013(6)
C29 0.058(5) 0.067(6) 0.034(4) -0.010(4) 0.001(4) 0.019(4)
C30 0.094(8) 0.102(9) 0.063(6) -0.028(6) 0.020(6) 0.024(7)
C31 0.095(8) 0.066(7) 0.059(6) -0.014(5) -0.010(5) 0.014(6)
C32 0.040(4) 0.049(5) 0.040(4) 0.003(4) 0.001(3) 0.008(4)
C33 0.127(10) 0.083(8) 0.064(7) -0.006(6) 0.033(7) 0.044(8)
C34 0.088(9) 0.177(15) 0.150(14) -0.020(11) 0.079(10) 0.016(10)
C35 0.225(18) 0.136(12) 0.046(6) -0.029(7) 0.014(9) 0.048(12)
C36 0.069(6) 0.060(6) 0.070(6) -0.011(5) -0.029(5) -0.005(5)
C37 0.142(12) 0.061(7) 0.148(12) -0.052(8) -0.048(10) 0.001(7)
C38 0.053(6) 0.068(7) 0.124(10) 0.011(7) -0.008(6) -0.014(5)
C39 0.23(3) 0.109(16) 0.42(4) -0.10(2) 0.08(3) 0.028(17)
C40 0.26(4) 0.17(3) 0.42(5) 0.01(3) -0.04(4) -0.10(3)
C41 0.36(4) 0.19(3) 0.22(3) 0.01(2) -0.13(3) 0.03(3)
C42 0.24(3) 0.31(4) 0.27(3) -0.17(3) -0.09(2) 0.19(3)
O1 0.25(2) 0.184(16) 0.43(3) -0.120(19) -0.13(2) 0.015(14)

loop_
_atom_type_symbol
_atom_type_description
_atom_type_scat_dispersion_real
_atom_type_scat_dispersion_imag
_atom_type_scat_source
C C 0.0033 0.0016 'International Tables Vol C Tables 4.2.6.8 and 6.1.1.4'
H H 0.0000 0.0000 'International Tables Vol C Tables 4.2.6.8 and 6.1.1.4'
N N 0.0061 0.0033 'International Tables Vol C Tables 4.2.6.8 and 6.1.1.4'
P P 0.1023 0.0942 'International Tables Vol C Tables 4.2.6.8 and 6.1.1.4'
S S 0.1246 0.1234 'International Tables Vol C Tables 4.2.6.8 and 6.1.1.4'
Pb Pb -3.3944 10.1111 'International Tables Vol C Tables 4.2.6.8 and 6.1.1.4'
O O 0.0106 0.0060 'International Tables Vol C Tables 4.2.6.8 and 6.1.1.4'

loop_
_geom_angle_atom_site_label_1
_geom_angle_atom_site_label_2
_geom_angle_atom_site_label_3
_geom_angle
C25 Pb1 C6 88.8(2)
C25 Pb1 N1 89.55(19)
C6 Pb1 N1 55.48(19)
C25 Pb1 S3 65.08(16)
C6 Pb1 S3 111.73(16)
N1 Pb1 S3 152.91(13)
C25 Pb1 Pb2 45.34(17)
C6 Pb1 Pb2 45.13(15)
N1 Pb1 Pb2 75.04(12)
S3 Pb1 Pb2 80.02(5)
C6 Pb2 C25 90.1(2)
C6 Pb2 N2 91.93(19)
C25 Pb2 N2 55.9(2)
C6 Pb2 S1 66.49(16)
C25 Pb2 S1 113.57(16)
N2 Pb2 S1 156.98(13)
C6 Pb2 Pb1 46.66(16)
C25 Pb2 Pb1 45.16(15)
N2 Pb2 Pb1 76.71(12)
S1 Pb2 Pb1 82.28(5)
C6 P1 C10 113.5(4)
C6 P1 C7 112.2(4)
C10 P1 C7 103.7(4)
C6 P1 S1 107.3(2)
C10 P1 S1 109.7(3)
C7 P1 S1 110.5(3)
C13 P2 C17 102.3(4)
C13 P2 C14 105.9(5)
C17 P2 C14 113.4(6)
C13 P2 S2 113.6(3)
C17 P2 S2 112.8(3)
C14 P2 S2 108.6(5)
C25 P3 C29 113.9(4)
C25 P3 C26 111.7(4)
C29 P3 C26 103.6(4)
C25 P3 S3 106.7(2)
C29 P3 S3 109.0(3)
C26 P3 S3 112.0(3)
C33 P4 C36 107.0(6)
C33 P4 C32 102.5(4)
C36 P4 C32 107.3(4)
C33 P4 S4 112.8(4)
C36 P4 S4 112.3(3)
C32 P4 S4 114.3(3)
P1 S1 Pb2 76.95(8)
P3 S3 Pb1 77.61(8)
C5 N1 C1 121.1(6)
C5 N1 Pb1 144.0(5)
C1 N1 Pb1 93.8(4)
C24 N2 C20 120.6(6)
C24 N2 Pb2 144.5(5)
C20 N2 Pb2 91.8(4)
N1 C1 C2 118.3(6)
N1 C1 C6 112.5(6)
C2 C1 C6 129.2(7)
C3 C2 C1 120.3(7)
C2 C3 C4 119.6(7)
C5 C4 C3 118.2(7)
N1 C5 C4 122.2(7)
N1 C5 C13 116.0(6)
C4 C5 C13 121.7(7)
C1 C6 P1 129.8(5)
C1 C6 Pb2 115.0(4)
P1 C6 Pb2 100.7(3)
C1 C6 Pb1 94.7(4)
P1 C6 Pb1 121.6(3)
Pb2 C6 Pb1 88.2(2)
C9 C7 C8 110.9(8)
C9 C7 P1 113.2(6)
C8 C7 P1 110.6(6)
C12 C10 C11 111.6(7)
C12 C10 P1 109.3(5)
C11 C10 P1 111.8(6)
C5 C13 P2 118.2(5)
C16 C14 C15 106.1(14)
C16 C14 P2 115.0(13)
C15 C14 P2 108.4(10)
C19 C17 C18 110.1(10)
C19 C17 P2 110.6(7)
C18 C17 P2 110.8(8)
N2 C20 C21 117.3(6)
N2 C20 C25 113.0(6)
C21 C20 C25 129.6(6)
C22 C21 C20 121.4(7)
C21 C22 C23 119.5(7)
C24 C23 C22 119.0(7)
N2 C24 C23 122.2(6)
N2 C24 C32 114.6(6)
C23 C24 C32 123.1(6)
C20 C25 P3 126.8(5)
C20 C25 Pb1 117.6(4)
P3 C25 Pb1 103.2(3)
C20 C25 Pb2 95.3(4)
P3 C25 Pb2 118.8(4)
Pb1 C25 Pb2 89.5(2)
C28 C26 C27 111.2(10)
C28 C26 P3 111.2(7)
C27 C26 P3 111.7(7)
C30 C29 C31 110.9(8)
C30 C29 P3 112.8(7)
C31 C29 P3 110.9(6)
C24 C32 P4 118.0(5)
C34 C33 C35 113.2(12)
C34 C33 P4 111.1(9)
C35 C33 P4 114.6(9)
C38 C36 C37 109.4(10)
C38 C36 P4 110.8(7)
C37 C36 P4 109.9(8)
O1 C39 C40 99.6(17)
C39 C40 C41 88.9(19)
C42 C41 C40 81.4(18)
O1 C42 C41 100.8(18)
C42 O1 C39 100.5(15)

loop_
_geom_bond_atom_site_label_1
_geom_bond_atom_site_label_2
_geom_bond_distance
Pb1 C25 2.408(6)
Pb1 C6 2.471(7)
Pb1 N1 2.538(5)
Pb1 S3 3.082(2)
Pb1 Pb2 3.3955(9)
Pb2 C6 2.408(6)
Pb2 C25 2.415(7)
Pb2 N2 2.556(5)
Pb2 S1 3.017(2)
P1 C6 1.739(7)
P1 C10 1.846(8)
P1 C7 1.856(8)
P1 S1 2.002(3)
P2 C13 1.810(8)
P2 C17 1.830(8)
P2 C14 1.860(12)
P2 S2 1.949(3)
P3 C25 1.758(7)
P3 C29 1.822(9)
P3 C26 1.850(9)
P3 S3 1.987(3)
P4 C33 1.836(9)
P4 C36 1.840(10)
P4 C32 1.850(8)
P4 S4 1.946(3)
N1 C5 1.350(8)
N1 C1 1.365(8)
N2 C24 1.350(8)
N2 C20 1.351(8)
C1 C2 1.405(9)
C1 C6 1.440(9)
C2 C3 1.375(11)
C3 C4 1.408(11)
C4 C5 1.364(10)
C5 C13 1.495(10)
C7 C9 1.511(12)
C7 C8 1.546(13)
C10 C12 1.513(11)
C10 C11 1.535(11)
C14 C16 1.361(18)
C14 C15 1.55(2)
C17 C19 1.519(14)
C17 C18 1.521(15)
C20 C21 1.406(9)
C20 C25 1.447(9)
C21 C22 1.357(10)
C22 C23 1.361(10)
C23 C24 1.353(10)
C24 C32 1.503(10)
C26 C28 1.506(13)
C26 C27 1.511(15)
C29 C30 1.537(12)
C29 C31 1.548(14)
C33 C34 1.523(19)
C33 C35 1.529(17)
C36 C38 1.475(14)
C36 C37 1.550(13)
C39 O1 1.440(9)
C39 C40 1.517(10)
C40 C41 1.534(10)
C41 C42 1.520(10)
C42 O1 1.413(9)
